data_4080722
loop_
_publ_author_name
'Dong, Qingsong'
'Su, Ji-Hu'
'Gong, Shida'
'Li, Qian-Shu'
'Zhao, Yanxia'
'Wu, Biao'
'Yang, Xiao-Juan'

_publ_section_title
;
 Nickel Complexes with Two Types of Noninnocent Ligands: \a-Diimine and
 Phenazine
;
_journal_issue 9
_journal_name_full Organometallics
_journal_page_first 2866
_journal_paper_doi 10.1021/om400130m
_journal_volume 32
_journal_year 2013
_chemical_formula_sum 'C84 H128 K2 N6 Ni2 O6'
_chemical_formula_weight 1513.54
_chemical_name_systematic
; 
 ? 
;
_space_group_IT_number 2
_symmetry_cell_setting triclinic
_symmetry_space_group_name_Hall '-P 1'
_symmetry_space_group_name_H-M 'P -1'
_atom_sites_solution_hydrogens geom
_atom_sites_solution_primary direct
_atom_sites_solution_secondary difmap
_audit_creation_method SHELXL-97
_cell_angle_alpha 94.520(2)
_cell_angle_beta 107.634(2)
_cell_angle_gamma 102.176(2)
_cell_formula_units_Z 1
_cell_length_a 10.7791(17)
_cell_length_b 13.479(2)
_cell_length_c 15.832(2)
_cell_measurement_temperature 296(2)
_cell_volume 2117.6(5)
_computing_cell_refinement 'Bruker SMART'
_computing_data_collection 'Bruker SMART APEX II'
_computing_data_reduction 'Bruker SAINT'
_computing_molecular_graphics SHELXTL
_computing_publication_material SHELXTL
_computing_structure_refinement 'SHELXL-97 (Sheldrick, 2008)'
_computing_structure_solution 'SHELXS-97 (Sheldrick, 2008)'
_diffrn_ambient_temperature 296(2)
_diffrn_measured_fraction_theta_full 0.970
_diffrn_measured_fraction_theta_max 0.970
_diffrn_measurement_device_type 'Bruker APEX II area detector'
_diffrn_measurement_method '\w scan'
_diffrn_radiation_monochromator graphite
_diffrn_radiation_source 'fine-focus sealed tube'
_diffrn_radiation_type MoK\a
_diffrn_radiation_wavelength 0.71073
_diffrn_reflns_av_R_equivalents 0.0292
_diffrn_reflns_av_sigmaI/netI 0.0464
_diffrn_reflns_limit_h_max 12
_diffrn_reflns_limit_h_min -13
_diffrn_reflns_limit_k_max 16
_diffrn_reflns_limit_k_min -16
_diffrn_reflns_limit_l_max 19
_diffrn_reflns_limit_l_min -19
_diffrn_reflns_number 15195
_diffrn_reflns_theta_full 26.13
_diffrn_reflns_theta_max 26.13
_diffrn_reflns_theta_min 1.37
_exptl_absorpt_coefficient_mu 0.595
_exptl_absorpt_correction_T_max 0.8953
_exptl_absorpt_correction_T_min 0.8753
_exptl_absorpt_correction_type multi-scan
_exptl_absorpt_process_details SADABS
_exptl_crystal_colour dark-green
_exptl_crystal_density_diffrn 1.187
_exptl_crystal_density_method 'not measured'
_exptl_crystal_description block
_exptl_crystal_F_000 816
_exptl_crystal_size_max 0.23
_exptl_crystal_size_mid 0.21
_exptl_crystal_size_min 0.19
_refine_diff_density_max 1.009
_refine_diff_density_min -0.527
_refine_diff_density_rms 0.081
_refine_ls_extinction_method none
_refine_ls_goodness_of_fit_ref 1.060
_refine_ls_hydrogen_treatment constr
_refine_ls_matrix_type full
_refine_ls_number_parameters 465
_refine_ls_number_reflns 8187
_refine_ls_number_restraints 0
_refine_ls_restrained_S_all 1.060
_refine_ls_R_factor_all 0.0608
_refine_ls_R_factor_gt 0.0509
_refine_ls_shift/su_max 0.001
_refine_ls_shift/su_mean 0.000
_refine_ls_structure_factor_coef Fsqd
_refine_ls_weighting_details 'calc w=1/[\s^2^(Fo^2^)+(0.0934P)^2^+2.0712P] where P=(Fo^2^+2Fc^2^)/3'
_refine_ls_weighting_scheme calc
_refine_ls_wR_factor_gt 0.1483
_refine_ls_wR_factor_ref 0.1662
_reflns_number_gt 6956
_reflns_number_total 8187
_reflns_threshold_expression >2sigma(I)
_cod_data_source_file om400130m_si_002.cif
_cod_data_source_block 2
_cod_depositor_comments
;
The following automatic conversions were performed:

'_symmetry_cell_setting' value 'Triclinic' changed to 'triclinic'
according to /home/saulius/struct/CIF-dictionaries/cif_core.dic
dictionary named 'cif_core.dic' version 2.3.1 from
2005-06-27.

'_exptl_absorpt_correction_type' value 'Multi-scan'
changed to 'multi-scan' according to
/home/saulius/struct/CIF-dictionaries/cif_core.dic dictionary named
'cif_core.dic' version 2.3.1 from 2005-06-27.

Automatic conversion script
Id: cif_fix_values 1891 2012-01-12 08:04:46Z andrius 
;
_cod_original_cell_volume 2117.5(6)
_cod_original_sg_symbol_H-M P-1
_cod_database_code 4080722

loop_
_symmetry_equiv_pos_as_xyz
'x, y, z'
'-x, -y, -z'

loop_
_atom_site_label
_atom_site_type_symbol
_atom_site_fract_x
_atom_site_fract_y
_atom_site_fract_z
_atom_site_U_iso_or_equiv
_atom_site_adp_type
_atom_site_occupancy
_atom_site_symmetry_multiplicity
_atom_site_calc_flag
_atom_site_refinement_flags
Ni1 Ni 0.24493(3) 0.36040(2) 0.31907(2) 0.02345(13) Uani 1 1 d .
K1 K 0.42799(7) 0.63150(5) 0.36585(5) 0.03655(18) Uani 1 1 d .
O1 O 0.6578(3) 0.7655(2) 0.3860(2) 0.0636(8) Uani 1 1 d .
O2 O 0.4597(3) 0.8250(2) 0.4477(2) 0.0568(7) Uani 1 1 d .
O3 O 0.4228(6) 0.1970(3) 0.9824(4) 0.1170(16) Uani 1 1 d .
N1 N 0.1231(2) 0.23378(16) 0.25028(14) 0.0234(5) Uani 1 1 d .
N2 N 0.1606(2) 0.41327(16) 0.21017(15) 0.0240(5) Uani 1 1 d .
N3 N 0.6110(2) 0.56446(17) 0.57506(15) 0.0257(5) Uani 1 1 d .
C1 C 0.0454(3) 0.2420(2) 0.16760(18) 0.0271(6) Uani 1 1 d .
C2 C 0.0664(3) 0.3412(2) 0.14506(19) 0.0292(6) Uani 1 1 d .
C3 C -0.0566(4) 0.1521(2) 0.1047(2) 0.0433(8) Uani 1 1 d .
H3A H -0.0288 0.1366 0.0541 0.065 Uiso 1 1 calc R
H3B H -0.1421 0.1686 0.0845 0.065 Uiso 1 1 calc R
H3C H -0.0641 0.0935 0.1353 0.065 Uiso 1 1 calc R
C4 C -0.0094(4) 0.3645(3) 0.0552(2) 0.0428(8) Uani 1 1 d .
H4A H 0.0159 0.4370 0.0542 0.064 Uiso 1 1 calc R
H4B H -0.1041 0.3434 0.0452 0.064 Uiso 1 1 calc R
H4C H 0.0118 0.3281 0.0090 0.064 Uiso 1 1 calc R
C5 C 0.1095(3) 0.1367(2) 0.28032(18) 0.0255(6) Uani 1 1 d .
C6 C 0.1848(3) 0.0690(2) 0.2614(2) 0.0318(6) Uani 1 1 d .
C7 C 0.1754(3) -0.0234(2) 0.2966(2) 0.0379(7) Uani 1 1 d .
H7 H 0.2244 -0.0686 0.2846 0.045 Uiso 1 1 calc R
C8 C 0.0947(4) -0.0490(2) 0.3491(2) 0.0406(8) Uani 1 1 d .
H8 H 0.0908 -0.1101 0.3727 0.049 Uiso 1 1 calc R
C9 C 0.0198(4) 0.0175(2) 0.3659(2) 0.0380(7) Uani 1 1 d .
H9 H -0.0352 0.0000 0.4005 0.046 Uiso 1 1 calc R
C10 C 0.0253(3) 0.1101(2) 0.3320(2) 0.0317(6) Uani 1 1 d .
C11 C -0.0611(4) 0.1799(3) 0.3496(2) 0.0405(8) Uani 1 1 d .
H11 H -0.0454 0.2393 0.3188 0.049 Uiso 1 1 calc R
C12 C -0.2100(4) 0.1267(4) 0.3115(4) 0.0679(12) Uani 1 1 d .
H12A H -0.2341 0.1055 0.2481 0.102 Uiso 1 1 calc R
H12B H -0.2615 0.1735 0.3222 0.102 Uiso 1 1 calc R
H12C H -0.2284 0.0677 0.3400 0.102 Uiso 1 1 calc R
C13 C -0.0210(5) 0.2201(3) 0.4493(3) 0.0640(12) Uani 1 1 d .
H13A H -0.0713 0.2688 0.4578 0.096 Uiso 1 1 calc R
H13B H 0.0733 0.2530 0.4721 0.096 Uiso 1 1 calc R
H13C H -0.0397 0.1639 0.4809 0.096 Uiso 1 1 calc R
C14 C 0.2724(4) 0.0932(3) 0.2022(2) 0.0417(8) Uani 1 1 d .
H14 H 0.2671 0.1607 0.1846 0.050 Uiso 1 1 calc R
C15 C 0.4182(4) 0.0977(4) 0.2514(3) 0.0630(11) Uani 1 1 d .
H15A H 0.4518 0.1506 0.3027 0.094 Uiso 1 1 calc R
H15B H 0.4699 0.1125 0.2121 0.094 Uiso 1 1 calc R
H15C H 0.4253 0.0328 0.2707 0.094 Uiso 1 1 calc R
C16 C 0.2205(5) 0.0138(4) 0.1165(3) 0.0619(11) Uani 1 1 d .
H16A H 0.2721 0.0335 0.0780 0.093 Uiso 1 1 calc R
H16B H 0.1277 0.0107 0.0860 0.093 Uiso 1 1 calc R
H16C H 0.2291 -0.0524 0.1320 0.093 Uiso 1 1 calc R
C17 C 0.1962(3) 0.5167(2) 0.19627(18) 0.0268(6) Uani 1 1 d .
C18 C 0.2989(3) 0.5480(2) 0.1589(2) 0.0332(6) Uani 1 1 d .
C19 C 0.3382(4) 0.6519(2) 0.1512(2) 0.0424(8) Uani 1 1 d .
H19 H 0.4077 0.6741 0.1237 0.051 Uiso 1 1 calc R
C20 C 0.2781(4) 0.7229(2) 0.1790(3) 0.0463(9) Uani 1 1 d .
H20 H 0.3081 0.7954 0.1740 0.056 Uiso 1 1 calc R
C21 C 0.1779(4) 0.6925(2) 0.2159(2) 0.0418(8) Uani 1 1 d .
H21 H 0.1354 0.7436 0.2349 0.050 Uiso 1 1 calc R
C22 C 0.1354(3) 0.5894(2) 0.2266(2) 0.0309(6) Uani 1 1 d .
C23 C 0.0266(3) 0.5569(2) 0.2686(2) 0.0386(7) Uani 1 1 d .
H23 H 0.0378 0.4929 0.2918 0.046 Uiso 1 1 calc R
C24 C -0.1133(4) 0.5342(5) 0.2001(3) 0.0802(16) Uani 1 1 d .
H24A H -0.1269 0.5951 0.1749 0.120 Uiso 1 1 calc R
H24B H -0.1789 0.5126 0.2288 0.120 Uiso 1 1 calc R
H24C H -0.1223 0.4807 0.1533 0.120 Uiso 1 1 calc R
C25 C 0.0378(4) 0.6343(3) 0.3470(3) 0.0519(9) Uani 1 1 d .
H25A H 0.1268 0.6490 0.3897 0.078 Uiso 1 1 calc R
H25B H -0.0264 0.6066 0.3751 0.078 Uiso 1 1 calc R
H25C H 0.0202 0.6964 0.3258 0.078 Uiso 1 1 calc R
C26 C 0.3681(4) 0.4720(3) 0.1281(2) 0.0416(8) Uani 1 1 d .
H26 H 0.3411 0.4075 0.1499 0.050 Uiso 1 1 calc R
C27 C 0.3225(5) 0.4497(4) 0.0260(3) 0.0764(15) Uani 1 1 d .
H27A H 0.2265 0.4248 0.0028 0.115 Uiso 1 1 calc R
H27B H 0.3634 0.3988 0.0079 0.115 Uiso 1 1 calc R
H27C H 0.3488 0.5117 0.0029 0.115 Uiso 1 1 calc R
C28 C 0.5204(4) 0.5083(3) 0.1661(3) 0.0493(9) Uani 1 1 d .
H28A H 0.5501 0.5689 0.1425 0.074 Uiso 1 1 calc R
H28B H 0.5595 0.4552 0.1496 0.074 Uiso 1 1 calc R
H28C H 0.5478 0.5235 0.2303 0.074 Uiso 1 1 calc R
C29 C 0.5235(3) 0.4436(2) 0.43187(17) 0.0260(6) Uani 1 1 d .
C30 C 0.5541(3) 0.3894(2) 0.3649(2) 0.0359(7) Uani 1 1 d .
H30 H 0.4840 0.3479 0.3171 0.043 Uiso 1 1 calc R
C31 C 0.6850(4) 0.3955(3) 0.3671(2) 0.0378(7) Uani 1 1 d .
H31 H 0.7017 0.3588 0.3212 0.045 Uiso 1 1 calc R
C32 C 0.7905(3) 0.4559(3) 0.4377(2) 0.0385(7) Uani 1 1 d .
H32 H 0.8787 0.4593 0.4404 0.046 Uiso 1 1 calc R
C33 C 0.7633(3) 0.5121(2) 0.5051(2) 0.0341(7) Uani 1 1 d .
H33 H 0.8349 0.5535 0.5521 0.041 Uiso 1 1 calc R
C34 C 0.6332(3) 0.5084(2) 0.50421(17) 0.0249(6) Uani 1 1 d .
C35 C 0.7319(6) 0.7625(5) 0.3292(4) 0.098(2) Uani 1 1 d .
H35A H 0.6996 0.7982 0.2801 0.146 Uiso 1 1 calc R
H35B H 0.7233 0.6923 0.3064 0.146 Uiso 1 1 calc R
H35C H 0.8247 0.7948 0.3613 0.146 Uiso 1 1 calc R
C36 C 0.6783(5) 0.8600(4) 0.4356(4) 0.0731(14) Uani 1 1 d .
H36A H 0.6572 0.9089 0.3951 0.088 Uiso 1 1 calc R
H36B H 0.7724 0.8838 0.4717 0.088 Uiso 1 1 calc R
C37 C 0.5958(5) 0.8566(4) 0.4949(3) 0.0722(14) Uani 1 1 d .
H37A H 0.6197 0.8100 0.5372 0.087 Uiso 1 1 calc R
H37B H 0.6154 0.9244 0.5289 0.087 Uiso 1 1 calc R
C38 C 0.3756(5) 0.8316(4) 0.4998(3) 0.0628(11) Uani 1 1 d .
H38A H 0.3824 0.7811 0.5393 0.094 Uiso 1 1 calc R
H38B H 0.2843 0.8194 0.4610 0.094 Uiso 1 1 calc R
H38C H 0.4027 0.8989 0.5345 0.094 Uiso 1 1 calc R
C39 C 0.6312(9) 0.2566(6) 1.0950(6) 0.116(2) Uani 1 1 d .
H39A H 0.6581 0.3180 1.0714 0.174 Uiso 1 1 calc R
H39B H 0.7095 0.2367 1.1295 0.174 Uiso 1 1 calc R
H39C H 0.5795 0.2693 1.1327 0.174 Uiso 1 1 calc R
C40 C 0.5483(7) 0.1729(5) 1.0199(5) 0.099(2) Uani 1 1 d .
H40A H 0.5923 0.1685 0.9751 0.119 Uiso 1 1 calc R
H40B H 0.5354 0.1076 1.0418 0.119 Uiso 1 1 calc R
C41 C 0.3358(11) 0.1193(6) 0.9070(5) 0.151(4) Uani 1 1 d .
H41A H 0.3260 0.0512 0.9239 0.181 Uiso 1 1 calc R
H41B H 0.3700 0.1206 0.8570 0.181 Uiso 1 1 calc R
C42 C 0.1995(10) 0.1518(7) 0.8835(6) 0.170(5) Uani 1 1 d .
H42A H 0.1806 0.1684 0.9377 0.255 Uiso 1 1 calc R
H42B H 0.1285 0.0961 0.8451 0.255 Uiso 1 1 calc R
H42C H 0.2057 0.2108 0.8533 0.255 Uiso 1 1 calc R

loop_
_atom_site_aniso_label
_atom_site_aniso_U_11
_atom_site_aniso_U_22
_atom_site_aniso_U_33
_atom_site_aniso_U_23
_atom_site_aniso_U_13
_atom_site_aniso_U_12
Ni1 0.0228(2) 0.01960(19) 0.01940(19) -0.00125(13) -0.00008(14) -0.00089(13)
K1 0.0371(4) 0.0266(3) 0.0389(4) 0.0064(3) 0.0086(3) -0.0020(3)
O1 0.0511(17) 0.0568(17) 0.076(2) -0.0064(15) 0.0301(16) -0.0096(13)
O2 0.0448(16) 0.0544(16) 0.0600(17) -0.0092(13) 0.0122(13) 0.0026(12)
O3 0.135(4) 0.066(3) 0.133(4) 0.014(3) 0.030(3) 0.008(3)
N1 0.0256(12) 0.0169(10) 0.0212(11) 0.0005(8) 0.0030(9) -0.0006(9)
N2 0.0249(12) 0.0180(10) 0.0232(11) 0.0015(8) 0.0032(9) 0.0008(9)
N3 0.0260(12) 0.0209(11) 0.0212(11) 0.0009(9) 0.0001(9) -0.0008(9)
C1 0.0257(14) 0.0232(13) 0.0227(13) -0.0026(10) 0.0003(11) -0.0011(11)
C2 0.0295(15) 0.0261(14) 0.0247(13) 0.0014(11) 0.0015(12) 0.0036(12)
C3 0.045(2) 0.0245(15) 0.0364(17) -0.0042(13) -0.0113(15) -0.0035(14)
C4 0.048(2) 0.0339(17) 0.0305(16) 0.0056(13) -0.0041(14) 0.0019(15)
C5 0.0250(14) 0.0187(12) 0.0236(13) -0.0008(10) 0.0002(11) -0.0010(10)
C6 0.0319(16) 0.0231(13) 0.0340(15) -0.0011(11) 0.0056(13) 0.0026(12)
C7 0.0395(18) 0.0223(14) 0.0487(19) 0.0021(13) 0.0114(15) 0.0068(13)
C8 0.049(2) 0.0213(14) 0.0463(18) 0.0085(13) 0.0108(16) 0.0032(13)
C9 0.0456(19) 0.0312(16) 0.0367(16) 0.0083(13) 0.0169(15) 0.0021(14)
C10 0.0358(17) 0.0222(13) 0.0328(15) 0.0023(11) 0.0096(13) 0.0014(12)
C11 0.049(2) 0.0327(16) 0.0483(19) 0.0111(14) 0.0277(17) 0.0103(15)
C12 0.046(2) 0.062(3) 0.097(4) 0.007(2) 0.024(2) 0.018(2)
C13 0.082(3) 0.052(2) 0.069(3) 0.001(2) 0.040(3) 0.020(2)
C14 0.046(2) 0.0361(17) 0.050(2) 0.0073(15) 0.0232(17) 0.0149(15)
C15 0.037(2) 0.080(3) 0.070(3) 0.003(2) 0.023(2) 0.008(2)
C16 0.067(3) 0.073(3) 0.049(2) -0.001(2) 0.023(2) 0.023(2)
C17 0.0284(15) 0.0214(13) 0.0246(13) 0.0019(10) 0.0036(11) 0.0017(11)
C18 0.0386(17) 0.0310(15) 0.0274(14) 0.0059(12) 0.0094(13) 0.0043(13)
C19 0.049(2) 0.0316(16) 0.0453(19) 0.0143(14) 0.0182(16) 0.0009(14)
C20 0.056(2) 0.0234(15) 0.058(2) 0.0155(15) 0.0165(18) 0.0046(15)
C21 0.044(2) 0.0205(14) 0.057(2) 0.0072(13) 0.0109(16) 0.0079(13)
C22 0.0305(16) 0.0210(13) 0.0355(15) 0.0038(11) 0.0043(13) 0.0040(11)
C23 0.0306(17) 0.0304(15) 0.053(2) 0.0016(14) 0.0131(15) 0.0075(13)
C24 0.031(2) 0.114(4) 0.075(3) -0.027(3) 0.008(2) 0.003(2)
C25 0.054(2) 0.044(2) 0.059(2) 0.0013(17) 0.025(2) 0.0075(17)
C26 0.051(2) 0.0364(17) 0.0433(18) 0.0053(14) 0.0271(17) 0.0070(15)
C27 0.065(3) 0.103(4) 0.052(3) -0.024(3) 0.027(2) 0.005(3)
C28 0.052(2) 0.052(2) 0.050(2) 0.0099(17) 0.0224(18) 0.0168(18)
C29 0.0302(15) 0.0224(13) 0.0193(12) 0.0017(10) 0.0023(11) 0.0025(11)
C30 0.0360(17) 0.0331(15) 0.0281(15) -0.0052(12) 0.0007(13) 0.0047(13)
C31 0.0428(19) 0.0438(18) 0.0271(15) 0.0002(13) 0.0110(14) 0.0139(15)
C32 0.0300(17) 0.0451(18) 0.0391(17) 0.0055(14) 0.0098(14) 0.0092(14)
C33 0.0260(15) 0.0362(16) 0.0292(15) 0.0004(12) 0.0001(12) -0.0002(12)
C34 0.0285(15) 0.0207(12) 0.0198(12) 0.0044(10) 0.0022(11) 0.0018(11)
C35 0.054(3) 0.125(5) 0.095(4) -0.028(4) 0.036(3) -0.019(3)
C36 0.051(3) 0.057(3) 0.087(3) -0.013(2) 0.019(2) -0.023(2)
C37 0.051(3) 0.070(3) 0.070(3) -0.028(2) 0.010(2) -0.012(2)
C38 0.057(3) 0.068(3) 0.066(3) 0.006(2) 0.022(2) 0.019(2)
C39 0.113(6) 0.103(5) 0.137(6) 0.021(5) 0.044(5) 0.032(5)
C40 0.080(4) 0.088(4) 0.127(6) 0.052(4) 0.025(4) 0.017(3)
C41 0.198(10) 0.085(5) 0.095(5) 0.037(4) -0.009(6) -0.045(5)
C42 0.158(9) 0.117(7) 0.136(7) 0.043(6) -0.049(6) -0.039(6)

loop_
_atom_type_symbol
_atom_type_description
_atom_type_scat_dispersion_real
_atom_type_scat_dispersion_imag
_atom_type_scat_source
C C 0.0033 0.0016 'International Tables Vol C Tables 4.2.6.8 and 6.1.1.4'
H H 0.0000 0.0000 'International Tables Vol C Tables 4.2.6.8 and 6.1.1.4'
N N 0.0061 0.0033 'International Tables Vol C Tables 4.2.6.8 and 6.1.1.4'
O O 0.0106 0.0060 'International Tables Vol C Tables 4.2.6.8 and 6.1.1.4'
K K 0.2009 0.2494 'International Tables Vol C Tables 4.2.6.8 and 6.1.1.4'
Ni Ni 0.3393 1.1124 'International Tables Vol C Tables 4.2.6.8 and 6.1.1.4'

loop_
_geom_angle_atom_site_label_1
_geom_angle_atom_site_label_2
_geom_angle_atom_site_label_3
_geom_angle
_geom_angle_site_symmetry_1
_geom_angle_site_symmetry_3
N1 Ni1 N3 151.03(10) . 2_666
N1 Ni1 N2 81.33(9) . .
N3 Ni1 N2 127.52(9) 2_666 .
N1 Ni1 K1 157.96(7) . .
N3 Ni1 K1 50.64(7) 2_666 .
N2 Ni1 K1 76.89(7) . .
O1 K1 O2 63.55(9) . .
O1 K1 N3 128.25(9) . 2_666
O2 K1 N3 132.36(8) . 2_666
O1 K1 C34 127.42(10) . 2_666
O2 K1 C34 105.22(9) . 2_666
N3 K1 C34 27.59(7) 2_666 2_666
O1 K1 C29 102.24(10) . .
O2 K1 C29 133.43(9) . .
N3 K1 C29 27.01(7) 2_666 .
C34 K1 C29 46.09(7) 2_666 .
O1 K1 C17 131.35(9) . .
O2 K1 C17 125.82(8) . .
N3 K1 C17 83.37(7) 2_666 .
C34 K1 C17 97.98(8) 2_666 .
C29 K1 C17 97.52(7) . .
O1 K1 C18 106.08(9) . .
O2 K1 C18 126.75(9) . .
N3 K1 C18 96.40(7) 2_666 .
C34 K1 C18 118.22(8) 2_666 .
C29 K1 C18 99.54(8) . .
C17 K1 C18 26.17(8) . .
O1 K1 C22 133.39(10) . .
O2 K1 C22 101.13(8) . .
N3 K1 C22 95.40(7) 2_666 .
C34 K1 C22 98.61(8) 2_666 .
C29 K1 C22 116.88(8) . .
C17 K1 C22 26.22(8) . .
C18 K1 C22 45.84(8) . .
O1 K1 C19 87.62(10) . .
O2 K1 C19 103.57(9) . .
N3 K1 C19 121.36(8) 2_666 .
C34 K1 C19 142.08(8) 2_666 .
C29 K1 C19 120.67(8) . .
C17 K1 C19 44.53(8) . .
C18 K1 C19 25.00(8) . .
C22 K1 C19 51.57(9) . .
O1 K1 C21 109.94(10) . .
O2 K1 C21 81.85(9) . .
N3 K1 C21 120.33(8) 2_666 .
C34 K1 C21 119.31(9) 2_666 .
C29 K1 C21 141.07(8) . .
C17 K1 C21 44.37(8) . .
C18 K1 C21 51.22(9) . .
C22 K1 C21 25.03(8) . .
C19 K1 C21 42.49(9) . .
O1 K1 C29 103.41(9) . 2_666
O2 K1 C29 87.59(8) . 2_666
N3 K1 C29 46.19(6) 2_666 2_666
C34 K1 C29 25.30(7) 2_666 2_666
C29 K1 C29 50.89(9) . 2_666
C17 K1 C29 123.27(7) . 2_666
C18 K1 C29 142.22(8) . 2_666
C22 K1 C29 120.43(8) . 2_666
C19 K1 C29 167.06(8) . 2_666
C21 K1 C29 135.45(9) . 2_666
O1 K1 C20 89.88(10) . .
O2 K1 C20 83.45(9) . .
N3 K1 C20 134.40(8) 2_666 .
C34 K1 C20 141.99(9) 2_666 .
C29 K1 C20 142.84(8) . .
C17 K1 C20 51.04(8) . .
C18 K1 C20 43.35(8) . .
C22 K1 C20 43.58(8) . .
C19 K1 C20 23.81(9) . .
C21 K1 C20 23.84(9) . .
C29 K1 C20 158.64(9) 2_666 .
C35 O1 C36 116.0(4) . .
C35 O1 K1 124.4(3) . .
C36 O1 K1 115.8(2) . .
C37 O2 C38 114.8(3) . .
C37 O2 K1 103.7(3) . .
C38 O2 K1 114.2(3) . .
C40 O3 C41 110.7(7) . .
C1 N1 C5 119.6(2) . .
C1 N1 Ni1 115.02(18) . .
C5 N1 Ni1 125.34(17) . .
C2 N2 C17 121.1(2) . .
C2 N2 Ni1 114.26(18) . .
C17 N2 Ni1 124.60(18) . .
C29 N3 C34 116.1(2) 2_666 .
C29 N3 Ni1 120.86(18) 2_666 2_666
C34 N3 Ni1 122.89(19) . 2_666
C29 N3 K1 84.88(15) 2_666 2_666
C34 N3 K1 82.55(14) . 2_666
Ni1 N3 K1 97.86(9) 2_666 2_666
N1 C1 C2 114.9(2) . .
N1 C1 C3 122.7(3) . .
C2 C1 C3 122.4(3) . .
N2 C2 C1 114.5(2) . .
N2 C2 C4 123.2(3) . .
C1 C2 C4 122.3(3) . .
C1 C3 H3A 109.5 . .
C1 C3 H3B 109.5 . .
H3A C3 H3B 109.5 . .
C1 C3 H3C 109.5 . .
H3A C3 H3C 109.5 . .
H3B C3 H3C 109.5 . .
C2 C4 H4A 109.5 . .
C2 C4 H4B 109.5 . .
H4A C4 H4B 109.5 . .
C2 C4 H4C 109.5 . .
H4A C4 H4C 109.5 . .
H4B C4 H4C 109.5 . .
C10 C5 C6 120.2(3) . .
C10 C5 N1 119.9(2) . .
C6 C5 N1 119.9(3) . .
C7 C6 C5 118.5(3) . .
C7 C6 C14 119.9(3) . .
C5 C6 C14 121.6(3) . .
C8 C7 C6 121.5(3) . .
C8 C7 H7 119.3 . .
C6 C7 H7 119.3 . .
C7 C8 C9 119.3(3) . .
C7 C8 H8 120.3 . .
C9 C8 H8 120.3 . .
C8 C9 C10 121.3(3) . .
C8 C9 H9 119.3 . .
C10 C9 H9 119.3 . .
C9 C10 C5 119.2(3) . .
C9 C10 C11 120.0(3) . .
C5 C10 C11 120.9(3) . .
C12 C11 C10 111.7(3) . .
C12 C11 C13 110.9(3) . .
C10 C11 C13 111.4(3) . .
C12 C11 H11 107.6 . .
C10 C11 H11 107.6 . .
C13 C11 H11 107.6 . .
C11 C12 H12A 109.5 . .
C11 C12 H12B 109.5 . .
H12A C12 H12B 109.5 . .
C11 C12 H12C 109.5 . .
H12A C12 H12C 109.5 . .
H12B C12 H12C 109.5 . .
C11 C13 H13A 109.5 . .
C11 C13 H13B 109.5 . .
H13A C13 H13B 109.5 . .
C11 C13 H13C 109.5 . .
H13A C13 H13C 109.5 . .
H13B C13 H13C 109.5 . .
C15 C14 C6 111.8(3) . .
C15 C14 C16 109.9(3) . .
C6 C14 C16 110.7(3) . .
C15 C14 H14 108.1 . .
C6 C14 H14 108.1 . .
C16 C14 H14 108.1 . .
C14 C15 H15A 109.5 . .
C14 C15 H15B 109.5 . .
H15A C15 H15B 109.5 . .
C14 C15 H15C 109.5 . .
H15A C15 H15C 109.5 . .
H15B C15 H15C 109.5 . .
C14 C16 H16A 109.5 . .
C14 C16 H16B 109.5 . .
H16A C16 H16B 109.5 . .
C14 C16 H16C 109.5 . .
H16A C16 H16C 109.5 . .
H16B C16 H16C 109.5 . .
C18 C17 C22 120.5(3) . .
C18 C17 N2 119.9(3) . .
C22 C17 N2 119.4(3) . .
C18 C17 K1 79.71(17) . .
C22 C17 K1 79.83(17) . .
N2 C17 K1 106.63(16) . .
C19 C18 C17 118.8(3) . .
C19 C18 C26 119.7(3) . .
C17 C18 C26 121.5(3) . .
C19 C18 K1 83.1(2) . .
C17 C18 K1 74.12(16) . .
C26 C18 K1 112.3(2) . .
C20 C19 C18 121.1(3) . .
C20 C19 K1 81.6(2) . .
C18 C19 K1 71.94(18) . .
C20 C19 H19 119.4 . .
C18 C19 H19 119.4 . .
K1 C19 H19 119.4 . .
C19 C20 C21 120.1(3) . .
C19 C20 K1 74.6(2) . .
C21 C20 K1 75.3(2) . .
C19 C20 H20 119.9 . .
C21 C20 H20 119.9 . .
K1 C20 H20 119.9 . .
C20 C21 C22 121.4(3) . .
C20 C21 K1 80.9(2) . .
C22 C21 K1 71.44(18) . .
C20 C21 H21 119.3 . .
C22 C21 H21 119.3 . .
K1 C21 H21 119.3 . .
C21 C22 C17 118.0(3) . .
C21 C22 C23 121.1(3) . .
C17 C22 C23 120.9(3) . .
C21 C22 K1 83.5(2) . .
C17 C22 K1 73.95(17) . .
C23 C22 K1 112.8(2) . .
C25 C23 C24 109.9(3) . .
C25 C23 C22 113.0(3) . .
C24 C23 C22 111.9(3) . .
C25 C23 H23 107.3 . .
C24 C23 H23 107.3 . .
C22 C23 H23 107.3 . .
C23 C24 H24A 109.5 . .
C23 C24 H24B 109.5 . .
H24A C24 H24B 109.5 . .
C23 C24 H24C 109.5 . .
H24A C24 H24C 109.5 . .
H24B C24 H24C 109.5 . .
C23 C25 H25A 109.5 . .
C23 C25 H25B 109.5 . .
H25A C25 H25B 109.5 . .
C23 C25 H25C 109.5 . .
H25A C25 H25C 109.5 . .
H25B C25 H25C 109.5 . .
C18 C26 C28 112.4(3) . .
C18 C26 C27 110.7(3) . .
C28 C26 C27 110.2(3) . .
C18 C26 H26 107.8 . .
C28 C26 H26 107.8 . .
C27 C26 H26 107.8 . .
C26 C27 H27A 109.5 . .
C26 C27 H27B 109.5 . .
H27A C27 H27B 109.5 . .
C26 C27 H27C 109.5 . .
H27A C27 H27C 109.5 . .
H27B C27 H27C 109.5 . .
C26 C28 H28A 109.5 . .
C26 C28 H28B 109.5 . .
H28A C28 H28B 109.5 . .
C26 C28 H28C 109.5 . .
H28A C28 H28C 109.5 . .
H28B C28 H28C 109.5 . .
C30 C29 N3 119.6(3) . 2_666
C30 C29 C34 117.8(3) . .
N3 C29 C34 122.5(2) 2_666 .
C30 C29 K1 110.26(19) . .
N3 C29 K1 68.10(14) 2_666 .
C34 C29 K1 90.88(16) . .
C30 C29 K1 120.56(19) . 2_666
N3 C29 K1 88.22(15) 2_666 2_666
C34 C29 K1 64.16(14) . 2_666
K1 C29 K1 129.11(9) . 2_666
C31 C30 C29 122.4(3) . .
C31 C30 H30 118.8 . .
C29 C30 H30 118.8 . .
C32 C31 C30 119.8(3) . .
C32 C31 H31 120.1 . .
C30 C31 H31 120.1 . .
C31 C32 C33 119.2(3) . .
C31 C32 H32 120.4 . .
C33 C32 H32 120.4 . .
C34 C33 C32 122.3(3) . .
C34 C33 H33 118.9 . .
C32 C33 H33 118.9 . .
C33 C34 N3 120.1(2) . .
C33 C34 C29 118.5(3) . .
N3 C34 C29 121.3(3) . .
C33 C34 K1 108.12(18) . 2_666
N3 C34 K1 69.87(14) . 2_666
C29 C34 K1 90.54(16) . 2_666
C33 C34 K1 122.85(19) . .
N3 C34 K1 85.96(15) . .
C29 C34 K1 64.23(14) . .
K1 C34 K1 128.95(9) 2_666 .
O1 C35 H35A 109.5 . .
O1 C35 H35B 109.5 . .
H35A C35 H35B 109.5 . .
O1 C35 H35C 109.5 . .
H35A C35 H35C 109.5 . .
H35B C35 H35C 109.5 . .
O1 C36 C37 112.6(4) . .
O1 C36 H36A 109.1 . .
C37 C36 H36A 109.1 . .
O1 C36 H36B 109.1 . .
C37 C36 H36B 109.1 . .
H36A C36 H36B 107.8 . .
O2 C37 C36 112.3(4) . .
O2 C37 H37A 109.1 . .
C36 C37 H37A 109.1 . .
O2 C37 H37B 109.1 . .
C36 C37 H37B 109.1 . .
H37A C37 H37B 107.9 . .
O2 C38 H38A 109.5 . .
O2 C38 H38B 109.5 . .
H38A C38 H38B 109.5 . .
O2 C38 H38C 109.5 . .
H38A C38 H38C 109.5 . .
H38B C38 H38C 109.5 . .
C40 C39 H39A 109.5 . .
C40 C39 H39B 109.5 . .
H39A C39 H39B 109.5 . .
C40 C39 H39C 109.5 . .
H39A C39 H39C 109.5 . .
H39B C39 H39C 109.5 . .
O3 C40 C39 107.0(6) . .
O3 C40 H40A 110.3 . .
C39 C40 H40A 110.3 . .
O3 C40 H40B 110.3 . .
C39 C40 H40B 110.3 . .
H40A C40 H40B 108.6 . .
O3 C41 C42 102.7(8) . .
O3 C41 H41A 111.2 . .
C42 C41 H41A 111.2 . .
O3 C41 H41B 111.2 . .
C42 C41 H41B 111.2 . .
H41A C41 H41B 109.1 . .
C41 C42 H42A 109.5 . .
C41 C42 H42B 109.5 . .
H42A C42 H42B 109.5 . .
C41 C42 H42C 109.5 . .
H42A C42 H42C 109.5 . .
H42B C42 H42C 109.5 . .

loop_
_geom_bond_atom_site_label_1
_geom_bond_atom_site_label_2
_geom_bond_distance
_geom_bond_site_symmetry_2
Ni1 N1 1.928(2) .
Ni1 N3 1.934(2) 2_666
Ni1 N2 1.955(2) .
Ni1 K1 3.6661(9) .
K1 O1 2.653(3) .
K1 O2 2.725(3) .
K1 N3 2.861(2) 2_666
K1 C34 3.022(3) 2_666
K1 C29 3.071(3) .
K1 C17 3.082(3) .
K1 C18 3.152(3) .
K1 C22 3.156(3) .
K1 C19 3.291(4) .
K1 C21 3.308(4) .
K1 C29 3.357(3) 2_666
K1 C20 3.377(4) .
O1 C35 1.376(6) .
O1 C36 1.381(5) .
O2 C37 1.384(5) .
O2 C38 1.408(5) .
O3 C40 1.421(8) .
O3 C41 1.453(9) .
N1 C1 1.351(4) .
N1 C5 1.421(3) .
N2 C2 1.353(4) .
N2 C17 1.419(3) .
N3 C29 1.401(4) 2_666
N3 C34 1.411(4) .
N3 Ni1 1.934(2) 2_666
N3 K1 2.861(2) 2_666
C1 C2 1.401(4) .
C1 C3 1.501(4) .
C2 C4 1.504(4) .
C3 H3A 0.9600 .
C3 H3B 0.9600 .
C3 H3C 0.9600 .
C4 H4A 0.9600 .
C4 H4B 0.9600 .
C4 H4C 0.9600 .
C5 C10 1.408(4) .
C5 C6 1.414(4) .
C6 C7 1.401(4) .
C6 C14 1.527(5) .
C7 C8 1.386(5) .
C7 H7 0.9300 .
C8 C9 1.387(5) .
C8 H8 0.9300 .
C9 C10 1.393(4) .
C9 H9 0.9300 .
C10 C11 1.522(4) .
C11 C12 1.521(6) .
C11 C13 1.525(6) .
C11 H11 0.9800 .
C12 H12A 0.9600 .
C12 H12B 0.9600 .
C12 H12C 0.9600 .
C13 H13A 0.9600 .
C13 H13B 0.9600 .
C13 H13C 0.9600 .
C14 C15 1.514(6) .
C14 C16 1.535(5) .
C14 H14 0.9800 .
C15 H15A 0.9600 .
C15 H15B 0.9600 .
C15 H15C 0.9600 .
C16 H16A 0.9600 .
C16 H16B 0.9600 .
C16 H16C 0.9600 .
C17 C18 1.413(4) .
C17 C22 1.417(4) .
C18 C19 1.401(4) .
C18 C26 1.518(4) .
C19 C20 1.378(5) .
C19 H19 0.9800 .
C20 C21 1.382(5) .
C20 H20 0.9800 .
C21 C22 1.408(4) .
C21 H21 0.9800 .
C22 C23 1.521(5) .
C23 C25 1.515(5) .
C23 C24 1.519(6) .
C23 H23 0.9800 .
C24 H24A 0.9600 .
C24 H24B 0.9600 .
C24 H24C 0.9600 .
C25 H25A 0.9600 .
C25 H25B 0.9600 .
C25 H25C 0.9600 .
C26 C28 1.521(6) .
C26 C27 1.526(5) .
C26 H26 0.9800 .
C27 H27A 0.9600 .
C27 H27B 0.9600 .
C27 H27C 0.9600 .
C28 H28A 0.9600 .
C28 H28B 0.9600 .
C28 H28C 0.9600 .
C29 C30 1.399(4) .
C29 N3 1.401(4) 2_666
C29 C34 1.435(4) .
C29 K1 3.357(3) 2_666
C30 C31 1.386(5) .
C30 H30 0.9300 .
C31 C32 1.379(5) .
C31 H31 0.9300 .
C32 C33 1.398(5) .
C32 H32 0.9300 .
C33 C34 1.389(4) .
C33 H33 0.9300 .
C34 K1 3.022(3) 2_666
C35 H35A 0.9600 .
C35 H35B 0.9600 .
C35 H35C 0.9600 .
C36 C37 1.472(7) .
C36 H36A 0.9700 .
C36 H36B 0.9700 .
C37 H37A 0.9700 .
C37 H37B 0.9700 .
C38 H38A 0.9600 .
C38 H38B 0.9600 .
C38 H38C 0.9600 .
C39 C40 1.485(10) .
C39 H39A 0.9600 .
C39 H39B 0.9600 .
C39 H39C 0.9600 .
C40 H40A 0.9700 .
C40 H40B 0.9700 .
C41 C42 1.567(14) .
C41 H41A 0.9700 .
C41 H41B 0.9700 .
C42 H42A 0.9600 .
C42 H42B 0.9600 .
C42 H42C 0.9600 .
